data_2011705
loop_
_publ_author_name
'Kubicki, Maciej'
'Borowiak, Teresa'
'Suwi\'nski, Jerzy'
'Wagner, Pawe\/l'

_publ_section_title
;
 Two 1-substituted 4-nitroimidazoles
;
_journal_issue 1
_journal_name_full 'Acta Crystallographica Section C'
_journal_page_first 106
_journal_page_last 108
_journal_paper_doi 10.1107/S0108270100014852
_journal_volume 57
_journal_year 2001
_chemical_formula_moiety 'C9 H7 N3 O2'
_chemical_formula_sum 'C9 H7 N3 O2'
_chemical_formula_weight 189.18
_chemical_name_systematic
;
 1-phenyl-4-nitroimidazole
;
_space_group_IT_number 61
_symmetry_cell_setting orthorhombic
_symmetry_space_group_name_Hall '-P 2ac 2ab'
_symmetry_space_group_name_H-M 'P b c a'
_audit_creation_method SHELXL-97
_cell_angle_alpha 90.00
_cell_angle_beta 90.00
_cell_angle_gamma 90.00
_cell_formula_units_Z 8
_cell_length_a 11.088(2)
_cell_length_b 6.8840(10)
_cell_length_c 21.976(4)
_cell_measurement_reflns_used 1027
_cell_measurement_temperature 293(2)
_cell_measurement_theta_max 50
_cell_measurement_theta_min 1
_cell_volume 1677.4(5)
_computing_cell_refinement 'CrysAlis Red (KUMA Diffraction, 1999)'
_computing_data_collection 'CrysAlis CCD (KUMA Diffraction, 1999)'
_computing_data_reduction 'CrysAlis Red'
_computing_molecular_graphics 'Stereochemical Workstation (Siemens, 1989)'
_computing_publication_material 'Stereochemical Workstation'
_computing_structure_refinement 'SHELXL97 (Sheldrick, 1997)'
_computing_structure_solution 'SHELXS97 (Sheldrick, 1990)'
_diffrn_ambient_temperature 150
_diffrn_measured_fraction_theta_full .997
_diffrn_measured_fraction_theta_max .997
_diffrn_measurement_device_type 'KUMA KM4-CCD diffractometer'
_diffrn_measurement_method \w/2\q
_diffrn_radiation_monochromator graphite
_diffrn_radiation_source 'fine-focus sealed tube'
_diffrn_radiation_type MoK\a
_diffrn_radiation_wavelength .71073
_diffrn_reflns_av_R_equivalents .0460
_diffrn_reflns_av_sigmaI/netI .0293
_diffrn_reflns_limit_h_max 14
_diffrn_reflns_limit_h_min -14
_diffrn_reflns_limit_k_max 8
_diffrn_reflns_limit_k_min -5
_diffrn_reflns_limit_l_max 28
_diffrn_reflns_limit_l_min -27
_diffrn_reflns_number 8680
_diffrn_reflns_theta_full 27.10
_diffrn_reflns_theta_max 27.10
_diffrn_reflns_theta_min 3.60
_diffrn_standards_decay_% 'not measured'
_diffrn_standards_interval_count '50 frames'
_diffrn_standards_number '2 frames'
_exptl_absorpt_coefficient_mu .110
_exptl_absorpt_correction_type none
_exptl_crystal_colour colourless
_exptl_crystal_density_diffrn 1.498
_exptl_crystal_density_method 'not measured'
_exptl_crystal_description prismatic
_exptl_crystal_F_000 784
_exptl_crystal_size_max .5
_exptl_crystal_size_mid .2
_exptl_crystal_size_min .2
_refine_diff_density_max .223
_refine_diff_density_min -.227
_refine_ls_extinction_coef .0045(13)
_refine_ls_extinction_method 'SHELXL97 (Sheldrick, 1997)'
_refine_ls_goodness_of_fit_ref 1.079
_refine_ls_hydrogen_treatment mixed
_refine_ls_matrix_type full
_refine_ls_number_parameters 156
_refine_ls_number_reflns 1846
_refine_ls_number_restraints 0
_refine_ls_restrained_S_all 1.079
_refine_ls_R_factor_all .0504
_refine_ls_R_factor_gt .0349
_refine_ls_shift/su_max .001
_refine_ls_shift/su_mean .000
_refine_ls_structure_factor_coef Fsqd
_refine_ls_weighting_details 'calc w = 1/[\s^2^(Fo^2^)+(0.0573P)^2^+0.0033P] where P=(Fo^2^+2Fc^2^)/3'
_refine_ls_weighting_scheme calc
_refine_ls_wR_factor_ref .0957
_reflns_number_gt 1424
_reflns_number_total 1846
_reflns_threshold_expression I>2\s(I)
_cod_data_source_file de1151.cif
_cod_data_source_block I
_cod_database_code 2011705
_cod_database_fobs_code 2011705

loop_
_symmetry_equiv_pos_as_xyz
'x, y, z'
'-x+1/2, -y, z+1/2'
'-x, y+1/2, -z+1/2'
'x+1/2, -y+1/2, -z'
'-x, -y, -z'
'x-1/2, y, -z-1/2'
'x, -y-1/2, z-1/2'
'-x-1/2, y-1/2, z'

loop_
_atom_site_label
_atom_site_fract_x
_atom_site_fract_y
_atom_site_fract_z
_atom_site_U_iso_or_equiv
_atom_site_adp_type
_atom_site_calc_flag
_atom_site_refinement_flags
_atom_site_occupancy
_atom_site_disorder_assembly
_atom_site_disorder_group
_atom_site_type_symbol
N2 .84427(9) .09313(16) .58588(5) .0230(3) Uani d . 1 . . N
O2 .95214(8) .09132(15) .59995(4) .0318(3) Uani d . 1 . . O
N3 .69680(9) .18320(16) .50867(5) .0227(3) Uani d . 1 . . N
O1 .76318(9) .03601(16) .61899(4) .0352(3) Uani d . 1 . . O
N1 .82342(9) .26126(14) .43359(4) .0195(3) Uani d . 1 . . N
C5 .89461(11) .21182(18) .48199(5) .0197(3) Uani d . 1 . . C
C6 .86295(11) .32408(18) .37463(5) .0203(3) Uani d . 1 . . C
C11 .97382(12) .4141(2) .36843(6) .0238(3) Uani d . 1 . . C
C8 .82550(13) .3578(2) .26806(6) .0278(3) Uani d . 1 . . C
C2 .70604(11) .24310(19) .45225(6) .0222(3) Uani d . 1 . . C
C9 .93557(13) .4503(2) .26129(6) .0284(3) Uani d . 1 . . C
C4 .81398(11) .16430(18) .52645(5) .0201(3) Uani d . 1 . . C
C7 .78864(13) .2936(2) .32475(6) .0243(3) Uani d . 1 . . C
C10 1.00987(13) .4773(2) .31126(6) .0280(3) Uani d . 1 . . C
H111 1.0254(12) .431(2) .4019(6) .027(4) Uiso d . 1 . . H
H21 .6390(13) .270(2) .4265(6) .029(4) Uiso d . 1 . . H
H71 .7102(13) .231(2) .3301(6) .023(4) Uiso d . 1 . . H
H81 .7721(14) .340(2) .2324(7) .031(4) Uiso d . 1 . . H
H51 .9803(14) .214(2) .4802(6) .028(4) Uiso d . 1 . . H
H101 1.0879(14) .547(2) .3059(6) .037(4) Uiso d . 1 . . H
H91 .9607(13) .498(2) .2223(7) .032(4) Uiso d . 1 . . H

loop_
_atom_site_aniso_label
_atom_site_aniso_U_11
_atom_site_aniso_U_22
_atom_site_aniso_U_33
_atom_site_aniso_U_12
_atom_site_aniso_U_13
_atom_site_aniso_U_23
N2 .0208(6) .0288(6) .0195(6) -.0006(4) .0019(4) -.0013(4)
O2 .0215(5) .0488(7) .0251(5) -.0014(4) -.0027(4) .0065(4)
N3 .0184(6) .0260(6) .0237(6) .0007(4) .0018(4) -.0018(4)
O1 .0277(5) .0551(7) .0230(5) -.0045(5) .0069(4) .0072(5)
N1 .0195(5) .0210(6) .0180(5) .0000(4) -.0003(4) -.0001(4)
C5 .0176(7) .0229(7) .0188(6) .0011(5) -.0012(4) -.0001(5)
C6 .0237(7) .0193(6) .0178(6) .0032(5) .0004(5) .0004(5)
C11 .0227(7) .0286(7) .0199(7) .0008(5) -.0018(5) .0007(5)
C8 .0348(8) .0291(7) .0195(6) .0057(6) -.0052(5) -.0024(5)
C2 .0183(6) .0243(7) .0240(6) .0005(5) -.0011(5) -.0019(5)
C9 .0350(8) .0305(8) .0196(7) .0074(6) .0045(5) .0033(6)
C4 .0201(6) .0210(6) .0192(6) .0002(5) .0002(5) -.0013(5)
C7 .0259(7) .0237(7) .0235(7) -.0005(5) -.0034(5) -.0021(5)
C10 .0260(7) .0316(8) .0264(7) .0008(6) .0041(5) .0041(6)

loop_
_atom_type_symbol
_atom_type_description
_atom_type_scat_dispersion_real
_atom_type_scat_dispersion_imag
_atom_type_scat_source
C C .0033 .0016 'International Tables Vol C Tables 4.2.6.8 and 6.1.1.4'
H H .0000 .0000 'International Tables Vol C Tables 4.2.6.8 and 6.1.1.4'
N N .0061 .0033 'International Tables Vol C Tables 4.2.6.8 and 6.1.1.4'
O O .0106 .0060 'International Tables Vol C Tables 4.2.6.8 and 6.1.1.4'

loop_
_geom_angle_atom_site_label_1
_geom_angle_atom_site_label_2
_geom_angle_atom_site_label_3
_geom_angle
_geom_angle_publ_flag
O1 N2 O2 124.07(11) ?
O1 N2 C4 118.67(10) ?
O2 N2 C4 117.25(10) ?
C2 N3 C4 103.10(10) ?
C5 N1 C2 107.02(10) ?
C5 N1 C6 126.95(10) ?
C2 N1 C6 126.02(10) ?
C4 C5 N1 103.80(11) ?
C11 C6 C7 121.18(11) yes
C11 C6 N1 119.70(11) ?
C7 C6 N1 119.11(11) ?
C6 C11 C10 119.04(12) ?
C7 C8 C9 120.27(12) ?
N3 C2 N1 112.71(11) ?
C8 C9 C10 120.04(12) ?
N3 C4 C5 113.36(11) ?
N3 C4 N2 121.11(11) ?
C5 C4 N2 125.48(11) ?
C8 C7 C6 119.18(13) ?
C9 C10 C11 120.27(14) ?

loop_
_geom_bond_atom_site_label_1
_geom_bond_atom_site_label_2
_geom_bond_site_symmetry_2
_geom_bond_distance
_geom_bond_publ_flag
N2 O1 . 1.2216(13) yes
N2 O2 . 1.2355(13) yes
N2 C4 . 1.4348(16) ?
N3 C2 . 1.3106(17) yes
N3 C4 . 1.3631(16) yes
N1 C5 . 1.3677(15) yes
N1 C2 . 1.3703(15) yes
N1 C6 . 1.4346(15) yes
C5 C4 . 1.3641(17) yes
C6 C11 . 1.3833(17) ?
C6 C7 . 1.3872(17) ?
C11 C10 . 1.3883(17) ?
C8 C7 . 1.3837(19) ?
C8 C9 . 1.385(2) ?
C9 C10 . 1.3855(18) ?

loop_
_geom_hbond_atom_site_label_D
_geom_hbond_atom_site_label_H
_geom_hbond_atom_site_label_A
_geom_hbond_site_symmetry_A
_geom_hbond_distance_DH
_geom_hbond_distance_HA
_geom_hbond_distance_DA
_geom_hbond_angle_DHA
C2 H21 O2 4_456 .953(14) 2.353(14) 3.2466(16) 156.0(11)
C5 H51 N3 4_556 .952(15) 2.514(15) 3.4338(18) 162.5(12)

loop_
_cod_related_entry_id
_cod_related_entry_database
_cod_related_entry_code
1 ChemSpider 21135388
